data_7063644
loop_
_publ_author_name
'O&#x2019;Callaghan, Charley'
'Greenacre, Victoria K.'
'Reid, Gillian'

_publ_section_title
;
 Di- and tri-valent metal complexes with tris-amide-functionalised
 1,4,7-triazacyclononane chelators
;
_journal_issue 10
_journal_name_full 'New Journal of Chemistry'
_journal_page_first 4061
_journal_page_last 4071
_journal_paper_doi 10.1039/D4NJ05327C
_journal_volume 49
_journal_year 2025
_chemical_formula_moiety 'C24 H48 Cu N6 O3, 2(N O3)'
_chemical_formula_sum 'C24 H48 Cu N8 O9'
_chemical_formula_weight 656.243
_chemical_name_systematic '[Cu(1,4,7-tris-isopropylacrylamide-1,4,7-triazacyclononane)][NO3]2'
_space_group_crystal_system monoclinic
_space_group_IT_number 14
_space_group_name_Hall '-P 2yn'
_space_group_name_H-M_alt 'P 1 21/n 1'
_symmetry_Int_Tables_number 14
_audit_creation_date 2024-10-21
_audit_creation_method
;
Olex2 1.5-alpha
(compiled 2024.02.16 svn.r378c4104 for OlexSys, GUI svn.r6928)
;
_audit_update_record
;
2024-11-25 deposited with the CCDC.	2025-02-07 downloaded from the CCDC.
;
_cell_angle_alpha 90
_cell_angle_beta 103.813(2)
_cell_angle_gamma 90
_cell_formula_units_Z 4
_cell_length_a 16.4229(3)
_cell_length_b 10.9307(2)
_cell_length_c 17.9733(3)
_cell_measurement_reflns_used 47310
_cell_measurement_temperature 100.00(10)
_cell_measurement_theta_max 32.5450
_cell_measurement_theta_min 2.1800
_cell_volume 3133.15(10)
_computing_cell_refinement 'CrysAlisPro 1.171.43.94a (Rigaku OD, 2023)'
_computing_data_collection 'CrysAlisPro 1.171.43.94a (Rigaku OD, 2023)'
_computing_data_reduction 'CrysAlisPro 1.171.43.94a (Rigaku OD, 2023)'
_computing_molecular_graphics 'Olex2 1.5-alpha (Dolomanov et al., 2009)'
_computing_publication_material 'Olex2 1.5-alpha (Dolomanov et al., 2009)'
_computing_structure_refinement 'olex2.refine 1.5-alpha (Bourhis et al., 2015)'
_computing_structure_solution 'SHELXT 2018/2 (Sheldrick, 2018)'
_diffrn_ambient_temperature 100.15
_diffrn_detector_area_resol_mean 10.0000
_diffrn_detector_type HyPix
_diffrn_measured_fraction_theta_full 0.9998
_diffrn_measured_fraction_theta_max 0.9147
_diffrn_measurement_details
;
List of Runs (angles in degrees, time in seconds):

  # Type    Start    End  Width  t~exp~   \w     \q     \k     \f   Frames
#--------------------------------------------------------------------------
  1  \w    -56.00   1.00   0.50    0.17    --  -10.97 -57.00 150.00  114
  2  \w    -50.00  -7.00   0.50    0.17    --  -10.97 119.00 105.63   86
  3  \w    -40.00   9.00   0.50    0.17    --  -10.97  95.00  11.59   98
  4  \w    -40.00   9.00   0.50    0.17    --  -10.97  95.00-126.82   98
  5  \w    -44.00   3.00   0.50    0.17    --  -10.97 104.00-148.78   94
  6  \w    -35.00  15.00   0.50    0.17    --  -10.97  87.00-178.02  100
  7  \w    -11.00  15.00   0.50    0.17    --   13.47  87.00 -28.30   52
  8  \w     -9.00  19.00   0.50    0.17    --   13.47  82.00-119.49   56
  9  \w    -22.00  62.00   0.50    0.17    --  -10.97  57.00 -60.00  168
 10  \w    -31.00   0.00   0.50    0.17    --  -10.97  77.00   0.00   62
 11  \w     21.00  67.00   0.50    0.17    --  -10.97  19.00 -30.00   92
 12  \w     21.00  67.00   0.50    0.17    --  -10.97  19.00  90.00   92
 13  \w     21.00  67.00   0.50    0.17    --  -10.97  19.00 150.00   92
 14  \w      2.00  62.00   0.50    0.17    --   13.47  57.00 120.00  120
 15  \w      2.00  62.00   0.50    0.17    --   13.47  57.00  60.00  120
 16  \w      2.00  62.00   0.50    0.17    --   13.47  57.00   0.00  120
 17  \w     21.00  92.00   0.50    0.17    --   13.47  19.00 -60.00  142
;
_diffrn_measurement_device 'four-circle diffractometer'
_diffrn_measurement_device_type 'ROD, Synergy Custom system, HyPix'
_diffrn_measurement_method '\w scans'
_diffrn_radiation_type 'Mo K\a'
_diffrn_radiation_wavelength 0.71073
_diffrn_reflns_av_R_equivalents 0.0375
_diffrn_reflns_av_unetI/netI 0.0230
_diffrn_reflns_Laue_measured_fraction_full 0.9998
_diffrn_reflns_Laue_measured_fraction_max 0.9147
_diffrn_reflns_limit_h_max 23
_diffrn_reflns_limit_h_min -24
_diffrn_reflns_limit_k_max 15
_diffrn_reflns_limit_k_min -16
_diffrn_reflns_limit_l_max 26
_diffrn_reflns_limit_l_min -26
_diffrn_reflns_number 85801
_diffrn_reflns_point_group_measured_fraction_full 0.9998
_diffrn_reflns_point_group_measured_fraction_max 0.9147
_diffrn_reflns_theta_full 25.2417
_diffrn_reflns_theta_max 32.36
_diffrn_reflns_theta_min 1.92
_exptl_absorpt_coefficient_mu 0.758
_exptl_absorpt_correction_T_max 1.00000
_exptl_absorpt_correction_T_min 0.68574
_exptl_absorpt_correction_type multi-scan
_exptl_absorpt_process_details
;
CrysAlisPro 1.171.43.94a (Rigaku Oxford Diffraction, 2023)
Empirical absorption correction using spherical harmonics,
implemented in SCALE3 ABSPACK scaling algorithm.
;
_exptl_crystal_colour blue
_exptl_crystal_colour_primary blue
_exptl_crystal_density_diffrn 1.391
_exptl_crystal_description plate
_exptl_crystal_F_000 1398.432
_exptl_crystal_recrystallization_method 'Vapour diffusion of diethyl ether into a methanol solutuion containing sample'
_exptl_crystal_size_max 0.06
_exptl_crystal_size_mid 0.05
_exptl_crystal_size_min 0.02
_refine_diff_density_max 0.9475
_refine_diff_density_min -0.9090
_refine_diff_density_rms 0.0658
_refine_ls_d_res_high 0.6639
_refine_ls_d_res_low 10.5821
_refine_ls_goodness_of_fit_ref 1.0630
_refine_ls_hydrogen_treatment mixed
_refine_ls_matrix_type full
_refine_ls_number_constraints 0
_refine_ls_number_parameters 811
_refine_ls_number_reflns 10252
_refine_ls_number_restraints 0
_refine_ls_restrained_S_all 1.0630
_refine_ls_R_factor_all 0.0362
_refine_ls_R_factor_gt 0.0244
_refine_ls_shift/su_max -0.0002
_refine_ls_shift/su_mean 0.0000
_refine_ls_structure_factor_coef Fsqd
_refine_ls_weighting_details 'w=1/[\s^2^(Fo^2^)+(0.0181P)^2^+0.8296P] where P=(Fo^2^+2Fc^2^)/3'
_refine_ls_weighting_scheme calc
_refine_ls_wR_factor_gt 0.0512
_refine_ls_wR_factor_ref 0.0559
_reflns_Friedel_coverage 0.0
_reflns_limit_h_max 15
_reflns_limit_h_min -24
_reflns_limit_k_max 16
_reflns_limit_k_min 0
_reflns_limit_l_max 26
_reflns_limit_l_min -15
_reflns_number_gt 8432
_reflns_number_total 10252
_reflns_threshold_expression I>=2u(I)
_cod_data_source_file d4nj05327c2.cif
_cod_data_source_block GR_CBG_[Cu(L2)][NO3]2_auto
_cod_depositor_comments 'Adding full bibliography for 7063640--7063645.cif.'
_cod_database_code 7063644
_olex2_refinement_description
;
1. Fixed Uiso
 At 1.2 times of:
  All C(H) groups, All C(H,H) groups, All N(H) groups
 At 1.5 times of:
  All C(H,H,H) groups
;
_olex2_refine_details
;
Refinement using NoSpherA2, an implementation of
NOn-SPHERical Atom-form-factors in Olex2.
Please cite:
F. Kleemiss et al. Chem. Sci. DOI 10.1039/D0SC05526C - 2021
NoSpherA2 implementation of HAR makes use of
tailor-made aspherical atomic form factors calculated
on-the-fly from a Hirshfeld-partitioned electron density (ED) - not from
spherical-atom form factors.

The ED is calculated from a gaussian basis set single determinant SCF
wavefunction - either Hartree-Fock or DFT using selected funtionals
 - for a fragment of the crystal.
This fragment can be embedded in an electrostatic crystal field by employing cluster charges
or modelled using implicit solvation models, depending on the software used.
The following options were used:
   SOFTWARE:       ORCA 5.0
   PARTITIONING:   NoSpherA2
   INT ACCURACY:   Normal
   METHOD:         R2SCAN
   BASIS SET:      def2-TZVP
   CHARGE:         0
   MULTIPLICITY:   2
   DATE:           2024-10-21_16-27-48
;
_olex2_submission_special_instructions 'No special instructions were received'
_oxdiff_exptl_absorpt_empirical_details
;
Empirical correction (ABSPACK) includes:
- Absorption correction using spherical harmonics
- Frame scaling
;

loop_
_space_group_symop_id
_space_group_symop_operation_xyz
1 x,y,z
2 -x+1/2,y+1/2,-z+1/2
3 -x,-y,-z
4 x-1/2,-y-1/2,z-1/2

loop_
_atom_site_label
_atom_site_type_symbol
_atom_site_fract_x
_atom_site_fract_y
_atom_site_fract_z
_atom_site_U_iso_or_equiv
_atom_site_adp_type
_atom_site_occupancy
_atom_site_refinement_flags_posn
Cu1 Cu 0.482706(6) 0.501989(9) 0.711878(6) 0.01344(3) Uani 1.000000 .
O1 O 0.45496(4) 0.36767(6) 0.77444(4) 0.01903(13) Uani 1.000000 .
O2 O 0.56369(4) 0.38489(6) 0.64585(4) 0.02250(14) Uani 1.000000 .
O3 O 0.38688(4) 0.45095(6) 0.62838(3) 0.01970(13) Uani 1.000000 .
N1 N 0.42656(5) 0.64100(7) 0.78376(4) 0.01935(15) Uani 1.000000 .
N2 N 0.59116(5) 0.54304(7) 0.79526(4) 0.01811(15) Uani 1.000000 .
N3 N 0.50739(5) 0.65152(6) 0.65511(4) 0.01467(14) Uani 1.000000 .
N4 N 0.37069(6) 0.27850(8) 0.84096(5) 0.02222(16) Uani 1.000000 .
H4 H 0.3204(9) 0.2922(12) 0.8656(8) 0.028(3) Uani 1.000000 .
N5 N 0.60316(6) 0.19502(8) 0.69008(5) 0.02455(17) Uani 1.000000 .
H5 H 0.6361(11) 0.1458(13) 0.7337(9) 0.048(4) Uani 1.000000 .
N6 N 0.29990(6) 0.43536(8) 0.51246(5) 0.02518(18) Uani 1.000000 .
H6 H 0.2753(10) 0.4768(14) 0.4625(9) 0.044(4) Uani 1.000000 .
C1 C 0.49720(7) 0.68535(10) 0.84455(6) 0.02385(19) Uani 1.000000 .
H1a H 0.5224(7) 0.7689(12) 0.8260(7) 0.033(3) Uani 1.000000 .
H1b H 0.4760(8) 0.7109(12) 0.8963(7) 0.037(3) Uani 1.000000 .
C2 C 0.56464(7) 0.58697(10) 0.86457(5) 0.0240(2) Uani 1.000000 .
H2a H 0.5403(9) 0.5066(12) 0.8882(8) 0.042(4) Uani 1.000000 .
H2b H 0.6181(8) 0.6220(12) 0.9061(7) 0.043(4) Uani 1.000000 .
C3 C 0.63504(6) 0.64389(9) 0.76406(6) 0.02061(18) Uani 1.000000 .
H3a H 0.6285(9) 0.7276(11) 0.7934(8) 0.042(4) Uani 1.000000 .
H3b H 0.7014(8) 0.6260(12) 0.7743(8) 0.039(3) Uani 1.000000 .
C4 C 0.60081(6) 0.66001(9) 0.67804(5) 0.01822(17) Uani 1.000000 .
H4a H 0.6235(7) 0.5869(12) 0.6487(7) 0.036(3) Uani 1.000000 .
H4b H 0.6217(8) 0.7472(11) 0.6594(7) 0.037(3) Uani 1.000000 .
C5 C 0.46588(6) 0.76132(8) 0.68032(5) 0.01721(16) Uani 1.000000 .
H5a H 0.5140(8) 0.8158(11) 0.7165(7) 0.036(3) Uani 1.000000 .
H5b H 0.4379(8) 0.8176(11) 0.6312(7) 0.034(3) Uani 1.000000 .
C6 C 0.39739(6) 0.72897(9) 0.72163(5) 0.01883(17) Uani 1.000000 .
H6a H 0.3432(8) 0.6869(11) 0.6816(7) 0.032(3) Uani 1.000000 .
H6b H 0.3746(8) 0.8136(11) 0.7422(7) 0.034(3) Uani 1.000000 .
C7 C 0.35803(7) 0.59040(10) 0.81407(6) 0.0248(2) Uani 1.000000 .
H7a H 0.3805(9) 0.5748(13) 0.8759(8) 0.044(4) Uani 1.000000 .
H7b H 0.3054(9) 0.6566(13) 0.8064(9) 0.051(4) Uani 1.000000 .
C8 C 0.32383(6) 0.46854(10) 0.77716(6) 0.02278(19) Uani 1.000000 .
H8a H 0.3076(9) 0.4778(12) 0.7155(7) 0.038(4) Uani 1.000000 .
H8b H 0.2681(8) 0.4445(12) 0.7990(8) 0.037(3) Uani 1.000000 .
C9 C 0.38808(6) 0.36720(8) 0.79718(5) 0.01828(17) Uani 1.000000 .
C10 C 0.42707(7) 0.17685(9) 0.87032(6) 0.0247(2) Uani 1.000000 .
H10 H 0.4817(9) 0.1864(13) 0.8465(8) 0.045(4) Uani 1.000000 .
C11 C 0.38448(10) 0.05610(11) 0.84257(8) 0.0381(3) Uani 1.000000 .
H11a H 0.3288(11) 0.0454(16) 0.8669(10) 0.065(5) Uani 1.000000 .
H11b H 0.3635(11) 0.0551(15) 0.7800(10) 0.069(5) Uani 1.000000 .
H11c H 0.4278(13) -0.0200(14) 0.8625(11) 0.071(6) Uani 1.000000 .
C12 C 0.45135(11) 0.18381(15) 0.95706(7) 0.0424(3) Uani 1.000000 .
H12a H 0.4814(12) 0.2733(16) 0.9758(10) 0.079(6) Uani 1.000000 .
H12b H 0.3964(10) 0.1739(16) 0.9792(8) 0.057(5) Uani 1.000000 .
H12c H 0.4933(11) 0.1117(17) 0.9801(9) 0.074(6) Uani 1.000000 .
C13 C 0.64600(6) 0.43442(9) 0.81945(6) 0.02186(18) Uani 1.000000 .
H13a H 0.7009(8) 0.4629(12) 0.8652(8) 0.040(3) Uani 1.000000 .
H13b H 0.6104(8) 0.3694(11) 0.8444(7) 0.035(3) Uani 1.000000 .
C14 C 0.67839(6) 0.37044(9) 0.75650(6) 0.02316(19) Uani 1.000000 .
H14a H 0.7201(8) 0.2976(11) 0.7844(7) 0.039(3) Uani 1.000000 .
H14b H 0.7124(8) 0.4351(12) 0.7291(7) 0.037(3) Uani 1.000000 .
C15 C 0.60997(6) 0.31655(8) 0.69298(5) 0.01997(18) Uani 1.000000 .
C16 C 0.54058(8) 0.13206(9) 0.63057(6) 0.0283(2) Uani 1.000000 .
H16 H 0.5277(11) 0.1940(12) 0.5812(8) 0.057(5) Uani 1.000000 .
C17 C 0.57927(11) 0.01394(11) 0.60974(9) 0.0404(3) Uani 1.000000 .
H17a H 0.6307(13) 0.0323(15) 0.5861(10) 0.074(6) Uani 1.000000 .
H17b H 0.5968(10) -0.0463(14) 0.6604(10) 0.060(5) Uani 1.000000 .
H17c H 0.5329(13) -0.0357(15) 0.5670(11) 0.070(5) Uani 1.000000 .
C18 C 0.46021(8) 0.10938(11) 0.65697(8) 0.0322(2) Uani 1.000000 .
H18a H 0.4733(9) 0.0520(14) 0.7076(8) 0.047(4) Uani 1.000000 .
H18b H 0.4329(10) 0.1959(14) 0.6706(10) 0.060(5) Uani 1.000000 .
H18c H 0.4141(9) 0.0607(14) 0.6134(9) 0.055(4) Uani 1.000000 .
C19 C 0.48175(6) 0.63571(9) 0.57052(5) 0.01694(16) Uani 1.000000 .
H19a H 0.5002(7) 0.7183(11) 0.5435(7) 0.030(3) Uani 1.000000 .
H19b H 0.5162(8) 0.5573(11) 0.5562(7) 0.032(3) Uani 1.000000 .
C20 C 0.38822(6) 0.61493(8) 0.53828(5) 0.01770(17) Uani 1.000000 .
H20a H 0.3502(8) 0.6858(12) 0.5539(7) 0.035(3) Uani 1.000000 .
H20b H 0.3763(9) 0.6191(12) 0.4766(7) 0.038(3) Uani 1.000000 .
C21 C 0.35844(5) 0.49456(8) 0.56270(5) 0.01607(15) Uani 1.000000 .
C22 C 0.26865(7) 0.31355(10) 0.52633(6) 0.0260(2) Uani 1.000000 .
H22 H 0.2915(10) 0.2974(13) 0.5878(8) 0.052(4) Uani 1.000000 .
C23 C 0.30558(8) 0.21813(11) 0.48204(8) 0.0315(2) Uani 1.000000 .
H23a H 0.2840(9) 0.2401(13) 0.4195(8) 0.045(4) Uani 1.000000 .
H23b H 0.3746(9) 0.2204(15) 0.4990(10) 0.063(5) Uani 1.000000 .
H23c H 0.2855(9) 0.1273(13) 0.4912(9) 0.054(4) Uani 1.000000 .
C24 C 0.17345(8) 0.31161(13) 0.50368(8) 0.0353(3) Uani 1.000000 .
H24a H 0.1461(10) 0.3777(16) 0.5354(11) 0.071(5) Uani 1.000000 .
H24b H 0.1510(9) 0.3326(14) 0.4437(9) 0.052(4) Uani 1.000000 .
H24c H 0.1501(9) 0.2226(15) 0.5137(9) 0.054(4) Uani 1.000000 .
O4 O 0.23600(5) 0.31897(9) 0.90846(5) 0.0411(2) Uani 1.000000 .
O5 O 0.21395(9) 0.39889(9) 1.01008(7) 0.0721(4) Uani 1.000000 .
O6 O 0.31266(5) 0.46869(7) 0.96343(4) 0.03254(17) Uani 1.000000 .
N7 N 0.25394(6) 0.39661(8) 0.96093(5) 0.02514(17) Uani 1.000000 .
O7 O 0.09570(6) 0.54314(8) 0.30094(6) 0.0476(2) Uani 1.000000 .
O8 O 0.19812(6) 0.59594(8) 0.39309(5) 0.0458(2) Uani 1.000000 .
O9 O 0.20604(5) 0.42943(7) 0.33078(5) 0.02959(16) Uani 1.000000 .
N8 N 0.16613(6) 0.52356(7) 0.34169(5) 0.02368(17) Uani 1.000000 .

loop_
_atom_site_aniso_label
_atom_site_aniso_U_11
_atom_site_aniso_U_22
_atom_site_aniso_U_33
_atom_site_aniso_U_12
_atom_site_aniso_U_13
_atom_site_aniso_U_23
Cu1 0.01508(5) 0.01251(5) 0.01158(5) -0.00087(4) 0.00091(3) 0.00112(4)
O1 0.0201(3) 0.0194(3) 0.0175(3) -0.0000(2) 0.0043(2) 0.0049(2)
O2 0.0275(4) 0.0153(3) 0.0230(3) 0.0029(3) 0.0029(3) 0.0025(2)
O3 0.0223(3) 0.0191(3) 0.0146(3) -0.0064(3) -0.0017(2) 0.0013(2)
N1 0.0247(4) 0.0184(4) 0.0147(3) 0.0035(3) 0.0040(3) 0.0000(3)
N2 0.0190(4) 0.0165(3) 0.0160(3) -0.0004(3) -0.0013(3) 0.0013(3)
N3 0.0166(3) 0.0118(3) 0.0145(3) -0.0008(3) 0.0016(3) 0.0010(3)
N4 0.0252(4) 0.0217(4) 0.0207(4) -0.0052(3) 0.0075(3) 0.0025(3)
H4 0.031(9) 0.027(8) 0.030(8) -0.002(7) 0.018(7) -0.006(7)
N5 0.0316(5) 0.0144(4) 0.0266(4) 0.0014(3) 0.0050(4) 0.0038(3)
H5 0.070(12) 0.026(8) 0.044(9) 0.001(8) 0.007(9) 0.015(7)
N6 0.0287(4) 0.0235(4) 0.0178(4) -0.0078(3) -0.0055(3) 0.0010(3)
H6 0.044(10) 0.043(10) 0.032(9) -0.013(8) -0.016(8) 0.008(8)
C1 0.0312(5) 0.0229(5) 0.0155(4) 0.0037(4) 0.0017(4) -0.0034(4)
H1a 0.027(7) 0.032(8) 0.036(8) 0.001(6) 0.002(6) -0.002(6)
H1b 0.046(9) 0.046(9) 0.020(7) 0.009(7) 0.009(6) -0.002(6)
C2 0.0291(5) 0.0242(5) 0.0151(4) 0.0030(4) -0.0017(4) -0.0002(4)
H2a 0.047(10) 0.032(8) 0.045(9) -0.004(7) 0.004(8) 0.008(7)
H2b 0.042(9) 0.048(9) 0.031(8) -0.001(7) -0.007(7) -0.003(7)
C3 0.0184(5) 0.0167(4) 0.0231(4) -0.0029(3) -0.0021(4) 0.0002(3)
H3a 0.054(9) 0.017(7) 0.047(9) -0.006(6) 0.001(7) -0.008(6)
H3b 0.038(9) 0.029(8) 0.048(9) -0.000(7) 0.002(7) 0.009(7)
C4 0.0172(4) 0.0159(4) 0.0207(4) -0.0017(3) 0.0027(3) 0.0023(3)
H4a 0.020(7) 0.042(8) 0.045(8) 0.009(6) 0.005(6) -0.002(7)
H4b 0.041(8) 0.025(7) 0.044(8) -0.003(6) 0.006(7) 0.009(6)
C5 0.0206(4) 0.0125(4) 0.0170(4) 0.0000(3) 0.0015(3) -0.0008(3)
H5a 0.041(8) 0.025(7) 0.039(8) -0.006(6) 0.003(7) -0.009(6)
H5b 0.050(9) 0.024(7) 0.028(7) 0.008(6) 0.010(6) 0.007(6)
C6 0.0221(5) 0.0166(4) 0.0175(4) 0.0035(3) 0.0039(3) 0.0000(3)
H6a 0.030(8) 0.030(7) 0.030(7) -0.001(6) -0.002(6) 0.004(6)
H6b 0.037(8) 0.023(7) 0.040(8) 0.013(6) 0.007(6) -0.000(6)
C7 0.0309(5) 0.0243(5) 0.0225(5) 0.0043(4) 0.0127(4) 0.0015(4)
H7a 0.064(10) 0.046(9) 0.030(8) -0.006(8) 0.026(7) 0.001(7)
H7b 0.047(10) 0.045(9) 0.069(11) 0.012(8) 0.030(9) -0.001(8)
C8 0.0207(5) 0.0273(5) 0.0213(5) 0.0009(4) 0.0069(4) 0.0040(4)
H8a 0.043(9) 0.045(9) 0.021(7) 0.003(7) -0.004(6) 0.011(6)
H8b 0.024(8) 0.039(8) 0.052(9) -0.004(7) 0.019(7) -0.000(7)
C9 0.0197(4) 0.0196(4) 0.0151(4) -0.0025(3) 0.0031(3) 0.0017(3)
C10 0.0284(5) 0.0220(4) 0.0232(5) -0.0058(4) 0.0052(4) 0.0054(4)
H10 0.036(8) 0.049(9) 0.050(9) -0.006(7) 0.007(7) 0.015(7)
C11 0.0502(8) 0.0227(6) 0.0379(7) -0.0097(5) 0.0037(6) 0.0015(5)
H11a 0.059(12) 0.067(12) 0.074(13) -0.025(10) 0.026(10) 0.007(10)
H11b 0.081(14) 0.056(11) 0.057(12) -0.003(10) -0.007(10) -0.005(10)
H11c 0.100(16) 0.041(10) 0.070(13) 0.018(10) 0.017(12) 0.014(9)
C12 0.0502(8) 0.0465(8) 0.0237(6) -0.0011(7) -0.0044(6) 0.0053(5)
H12a 0.086(14) 0.049(11) 0.077(13) -0.010(11) -0.026(11) -0.017(10)
H12b 0.053(11) 0.087(13) 0.035(9) 0.011(10) 0.021(8) 0.019(9)
H12c 0.080(14) 0.071(13) 0.057(11) 0.019(11) -0.009(10) 0.022(10)
C13 0.0209(5) 0.0194(4) 0.0219(4) 0.0017(4) -0.0016(4) 0.0039(4)
H13a 0.038(9) 0.036(8) 0.038(8) 0.003(7) -0.006(7) 0.002(7)
H13b 0.031(8) 0.030(8) 0.043(8) 0.002(6) 0.008(6) 0.009(6)
C14 0.0198(5) 0.0190(4) 0.0291(5) 0.0020(4) 0.0028(4) 0.0040(4)
H14a 0.041(9) 0.023(7) 0.047(9) 0.011(7) 0.002(7) 0.002(6)
H14b 0.041(9) 0.034(8) 0.040(8) 0.003(7) 0.015(7) 0.015(7)
C15 0.0225(4) 0.0147(4) 0.0230(4) 0.0018(3) 0.0061(4) 0.0023(3)
C16 0.0451(6) 0.0150(4) 0.0235(5) -0.0025(4) 0.0058(4) 0.0020(4)
H16 0.097(13) 0.029(8) 0.038(9) -0.019(8) 0.005(9) 0.008(7)
C17 0.0603(9) 0.0226(6) 0.0488(8) -0.0095(6) 0.0339(7) -0.0090(5)
H17a 0.115(16) 0.050(10) 0.074(13) -0.028(11) 0.060(12) -0.014(9)
H17b 0.069(12) 0.041(10) 0.082(13) 0.010(9) 0.041(11) 0.025(10)
H17c 0.105(16) 0.047(10) 0.064(12) -0.010(11) 0.030(12) -0.007(10)
C18 0.0307(6) 0.0242(5) 0.0365(6) 0.0037(4) -0.0021(5) -0.0045(5)
H18a 0.042(10) 0.050(10) 0.050(10) 0.004(8) 0.012(8) -0.001(8)
H18b 0.047(10) 0.044(10) 0.078(12) 0.025(8) -0.008(9) -0.018(9)
H18c 0.042(9) 0.052(10) 0.058(10) -0.004(8) -0.015(8) -0.013(9)
C19 0.0204(4) 0.0154(4) 0.0144(4) -0.0011(3) 0.0031(3) 0.0008(3)
H19a 0.031(8) 0.029(7) 0.025(7) -0.008(6) -0.002(6) 0.006(6)
H19b 0.027(7) 0.034(8) 0.035(8) -0.008(6) 0.010(6) -0.010(6)
C20 0.0213(4) 0.0150(4) 0.0145(4) 0.0003(3) -0.0004(3) 0.0003(3)
H20a 0.030(8) 0.034(8) 0.035(8) -0.003(6) -0.002(6) -0.006(6)
H20b 0.058(10) 0.036(8) 0.018(7) -0.007(7) 0.004(6) -0.003(6)
C21 0.0169(4) 0.0156(4) 0.0139(4) -0.0010(3) 0.0001(3) -0.0011(3)
C22 0.0282(5) 0.0269(5) 0.0196(5) -0.0114(4) -0.0008(4) -0.0013(4)
H22 0.070(11) 0.048(9) 0.032(8) -0.027(8) 0.003(8) 0.004(7)
C23 0.0301(6) 0.0234(5) 0.0396(6) -0.0055(4) 0.0057(5) 0.0014(5)
H23a 0.054(10) 0.048(10) 0.037(9) 0.002(8) 0.017(8) 0.001(8)
H23b 0.032(9) 0.058(11) 0.099(14) -0.006(8) 0.013(9) 0.008(10)
H23c 0.057(11) 0.039(9) 0.065(11) -0.004(8) 0.014(9) 0.015(8)
C24 0.0282(6) 0.0407(7) 0.0385(7) -0.0108(5) 0.0109(5) -0.0097(6)
H24a 0.042(10) 0.075(13) 0.106(15) -0.009(9) 0.038(10) -0.030(11)
H24b 0.031(9) 0.064(11) 0.057(11) -0.014(8) 0.002(8) 0.007(9)
H24c 0.036(9) 0.059(11) 0.065(11) -0.025(8) 0.007(8) 0.002(9)
O4 0.0350(5) 0.0614(6) 0.0309(4) -0.0278(4) 0.0158(3) -0.0186(4)
O5 0.1114(10) 0.0396(5) 0.0971(9) -0.0255(6) 0.0879(8) -0.0258(6)
O6 0.0375(4) 0.0329(4) 0.0268(4) -0.0097(3) 0.0067(3) -0.0028(3)
N7 0.0300(4) 0.0238(4) 0.0245(4) -0.0001(3) 0.0122(3) 0.0019(3)
O7 0.0399(5) 0.0319(4) 0.0542(6) 0.0129(4) -0.0219(4) -0.0104(4)
O8 0.0590(6) 0.0292(4) 0.0346(4) 0.0059(4) -0.0176(4) -0.0079(3)
O9 0.0267(4) 0.0238(3) 0.0368(4) 0.0047(3) 0.0046(3) 0.0017(3)
N8 0.0252(4) 0.0183(4) 0.0232(4) 0.0014(3) -0.0029(3) 0.0017(3)

loop_
_atom_type_symbol
_atom_type_scat_dispersion_real
_atom_type_scat_dispersion_imag
_atom_type_scat_source
_atom_type_scat_dispersion_source
C 0.00313 0.00162 'NoSpherA2: Chem.Sci. 2021, DOI:10.1039/D0SC05526C' 'Brennan, Cowan, Rev. Sci. Instrum., 1992, 63, 850'
Cu 0.32831 1.27084 'NoSpherA2: Chem.Sci. 2021, DOI:10.1039/D0SC05526C' 'Brennan, Cowan, Rev. Sci. Instrum., 1992, 63, 850'
H 0.00000 0.00000 'NoSpherA2: Chem.Sci. 2021, DOI:10.1039/D0SC05526C' 'Brennan, Cowan, Rev. Sci. Instrum., 1992, 63, 850'
N 0.00612 0.00332 'NoSpherA2: Chem.Sci. 2021, DOI:10.1039/D0SC05526C' 'Brennan, Cowan, Rev. Sci. Instrum., 1992, 63, 850'
O 0.01085 0.00610 'NoSpherA2: Chem.Sci. 2021, DOI:10.1039/D0SC05526C' 'Brennan, Cowan, Rev. Sci. Instrum., 1992, 63, 850'

loop_
_geom_angle_atom_site_label_1
_geom_angle_atom_site_label_2
_geom_angle_atom_site_label_3
_geom_angle
_geom_angle_site_symmetry_1
_geom_angle_site_symmetry_3
_geom_angle_publ_flag
O2 Cu1 O1 96.77(3) . . ?
O3 Cu1 O1 88.41(3) . . ?
O3 Cu1 O2 84.68(3) . . ?
N1 Cu1 O1 89.62(3) . . ?
N1 Cu1 O2 168.69(3) . . ?
N1 Cu1 O3 104.89(3) . . ?
N2 Cu1 O1 91.41(3) . . ?
N2 Cu1 O2 89.48(3) . . ?
N2 Cu1 O3 174.09(3) . . ?
N2 Cu1 N1 81.02(3) . . ?
N3 Cu1 O1 174.18(3) . . ?
N3 Cu1 O2 88.84(3) . . ?
N3 Cu1 O3 93.69(3) . . ?
N3 Cu1 N1 84.59(3) . . ?
N3 Cu1 N2 87.07(3) . . ?
C9 O1 Cu1 121.81(6) . . ?
C15 O2 Cu1 108.03(6) . . ?
C21 O3 Cu1 131.03(6) . . ?
C1 N1 Cu1 106.31(6) . . ?
C6 N1 Cu1 96.11(5) . . ?
C6 N1 C1 113.94(8) . . ?
C7 N1 Cu1 113.62(6) . . ?
C7 N1 C1 112.70(8) . . ?
C7 N1 C6 112.92(8) . . ?
C2 N2 Cu1 107.42(6) . . ?
C3 N2 Cu1 107.12(5) . . ?
C3 N2 C2 109.75(8) . . ?
C13 N2 Cu1 113.03(6) . . ?
C13 N2 C2 106.79(7) . . ?
C13 N2 C3 112.60(8) . . ?
C4 N3 Cu1 103.17(5) . . ?
C5 N3 Cu1 109.51(5) . . ?
C5 N3 C4 112.16(7) . . ?
C19 N3 Cu1 112.37(5) . . ?
C19 N3 C4 108.10(7) . . ?
C19 N3 C5 111.28(7) . . ?
C9 N4 H4 117.1(8) . . ?
C10 N4 H4 117.1(8) . . ?
C10 N4 C9 124.33(9) . . ?
C15 N5 H5 118.8(9) . . ?
C16 N5 H5 118.3(9) . . ?
C16 N5 C15 122.28(9) . . ?
C21 N6 H6 117.6(8) . . ?
C22 N6 H6 118.7(8) . . ?
C22 N6 C21 123.69(8) . . ?
H1a C1 N1 109.8(6) . . ?
H1b C1 N1 111.0(7) . . ?
H1b C1 H1a 105.3(10) . . ?
C2 C1 N1 110.02(8) . . ?
C2 C1 H1a 110.9(6) . . ?
C2 C1 H1b 109.7(7) . . ?
C1 C2 N2 111.72(8) . . ?
H2a C2 N2 105.8(8) . . ?
H2a C2 C1 110.3(8) . . ?
H2b C2 N2 109.9(7) . . ?
H2b C2 C1 109.8(7) . . ?
H2b C2 H2a 109.2(10) . . ?
H3a C3 N2 109.3(7) . . ?
H3b C3 N2 111.1(7) . . ?
H3b C3 H3a 106.6(10) . . ?
C4 C3 N2 111.79(7) . . ?
C4 C3 H3a 110.1(7) . . ?
C4 C3 H3b 107.8(7) . . ?
C3 C4 N3 112.25(8) . . ?
H4a C4 N3 105.9(7) . . ?
H4a C4 C3 109.0(7) . . ?
H4b C4 N3 110.3(7) . . ?
H4b C4 C3 110.2(7) . . ?
H4b C4 H4a 109.1(10) . . ?
H5a C5 N3 107.7(7) . . ?
H5b C5 N3 110.0(6) . . ?
H5b C5 H5a 106.6(9) . . ?
C6 C5 N3 113.62(7) . . ?
C6 C5 H5a 110.7(7) . . ?
C6 C5 H5b 108.0(7) . . ?
C5 C6 N1 112.16(8) . . ?
H6a C6 N1 106.9(6) . . ?
H6a C6 C5 110.6(7) . . ?
H6b C6 N1 111.9(6) . . ?
H6b C6 C5 108.6(7) . . ?
H6b C6 H6a 106.6(9) . . ?
H7a C7 N1 109.4(7) . . ?
H7b C7 N1 110.5(8) . . ?
H7b C7 H7a 106.9(11) . . ?
C8 C7 N1 113.58(8) . . ?
C8 C7 H7a 107.6(7) . . ?
C8 C7 H7b 108.6(8) . . ?
H8a C8 C7 109.7(7) . . ?
H8b C8 C7 107.5(7) . . ?
H8b C8 H8a 111.3(10) . . ?
C9 C8 C7 111.75(8) . . ?
C9 C8 H8a 107.4(7) . . ?
C9 C8 H8b 109.2(7) . . ?
N4 C9 O1 121.66(9) . . ?
C8 C9 O1 122.17(8) . . ?
C8 C9 N4 116.16(9) . . ?
H10 C10 N4 107.2(7) . . ?
C11 C10 N4 109.82(9) . . ?
C11 C10 H10 108.2(8) . . ?
C12 C10 N4 108.75(10) . . ?
C12 C10 H10 111.1(7) . . ?
C12 C10 C11 111.61(10) . . ?
H11a C11 C10 108.6(9) . . ?
H11b C11 C10 110.7(9) . . ?
H11b C11 H11a 108.5(13) . . ?
H11c C11 C10 109.8(10) . . ?
H11c C11 H11a 108.9(13) . . ?
H11c C11 H11b 110.4(13) . . ?
H12a C12 C10 110.1(10) . . ?
H12b C12 C10 109.7(8) . . ?
H12b C12 H12a 109.1(14) . . ?
H12c C12 C10 110.5(10) . . ?
H12c C12 H12a 109.6(13) . . ?
H12c C12 H12b 107.7(13) . . ?
H13a C13 N2 108.7(7) . . ?
H13b C13 N2 107.2(7) . . ?
H13b C13 H13a 107.5(10) . . ?
C14 C13 N2 116.16(8) . . ?
C14 C13 H13a 108.1(7) . . ?
C14 C13 H13b 108.9(7) . . ?
H14a C14 C13 106.6(7) . . ?
H14b C14 C13 110.2(7) . . ?
H14b C14 H14a 110.4(10) . . ?
C15 C14 C13 114.10(8) . . ?
C15 C14 H14a 109.5(7) . . ?
C15 C14 H14b 106.2(7) . . ?
N5 C15 O2 122.69(9) . . ?
C14 C15 O2 120.13(8) . . ?
C14 C15 N5 117.17(9) . . ?
H16 C16 N5 105.5(7) . . ?
C17 C16 N5 108.43(11) . . ?
C17 C16 H16 109.6(8) . . ?
C18 C16 N5 110.93(9) . . ?
C18 C16 H16 109.7(9) . . ?
C18 C16 C17 112.40(9) . . ?
H17a C17 C16 111.1(9) . . ?
H17b C17 C16 110.1(9) . . ?
H17b C17 H17a 111.7(14) . . ?
H17c C17 C16 109.4(10) . . ?
H17c C17 H17a 107.7(13) . . ?
H17c C17 H17b 106.6(12) . . ?
H18a C18 C16 110.0(7) . . ?
H18b C18 C16 111.0(9) . . ?
H18b C18 H18a 108.6(12) . . ?
H18c C18 C16 111.1(9) . . ?
H18c C18 H18a 106.6(11) . . ?
H18c C18 H18b 109.3(11) . . ?
H19a C19 N3 108.4(6) . . ?
H19b C19 N3 107.2(6) . . ?
H19b C19 H19a 109.0(9) . . ?
C20 C19 N3 114.80(8) . . ?
C20 C19 H19a 108.3(6) . . ?
C20 C19 H19b 109.0(6) . . ?
H20a C20 C19 112.9(6) . . ?
H20b C20 C19 107.7(7) . . ?
H20b C20 H20a 105.3(10) . . ?
C21 C20 C19 112.82(7) . . ?
C21 C20 H20a 107.7(7) . . ?
C21 C20 H20b 110.1(7) . . ?
N6 C21 O3 120.24(8) . . ?
C20 C21 O3 122.16(8) . . ?
C20 C21 N6 117.60(8) . . ?
H22 C22 N6 105.6(7) . . ?
C23 C22 N6 109.46(9) . . ?
C23 C22 H22 109.5(8) . . ?
C24 C22 N6 110.25(10) . . ?
C24 C22 H22 110.6(8) . . ?
C24 C22 C23 111.30(9) . . ?
H23a C23 C22 107.9(7) . . ?
H23b C23 C22 110.6(9) . . ?
H23b C23 H23a 109.4(12) . . ?
H23c C23 C22 112.3(8) . . ?
H23c C23 H23a 108.5(11) . . ?
H23c C23 H23b 108.2(11) . . ?
H24a C24 C22 112.3(9) . . ?
H24b C24 C22 110.5(8) . . ?
H24b C24 H24a 107.4(13) . . ?
H24c C24 C22 110.6(8) . . ?
H24c C24 H24a 107.8(12) . . ?
H24c C24 H24b 108.0(11) . . ?
O5 N7 O4 119.28(10) . . ?
O6 N7 O4 120.04(8) . . ?
O6 N7 O5 120.66(10) . . ?
O8 N8 O7 120.37(9) . . ?
O9 N8 O7 119.94(9) . . ?
O9 N8 O8 119.70(9) . . ?

loop_
_geom_bond_atom_site_label_1
_geom_bond_atom_site_label_2
_geom_bond_distance
_geom_bond_site_symmetry_2
_geom_bond_publ_flag
Cu1 O1 1.9678(6) . ?
Cu1 O2 2.3599(7) . ?
Cu1 O3 1.9780(6) . ?
Cu1 N1 2.3231(8) . ?
Cu1 N2 2.0845(8) . ?
Cu1 N3 2.0184(7) . ?
O1 C9 1.2600(11) . ?
O2 C15 1.2433(11) . ?
O3 C21 1.2553(10) . ?
N1 C1 1.4728(12) . ?
N1 C6 1.4648(11) . ?
N1 C7 1.4705(13) . ?
N2 C2 1.4938(12) . ?
N2 C3 1.4971(12) . ?
N2 C13 1.4909(12) . ?
N3 C4 1.4935(11) . ?
N3 C5 1.5027(11) . ?
N3 C19 1.4877(11) . ?
N4 H4 1.037(14) . ?
N4 C9 1.3222(12) . ?
N4 C10 1.4619(13) . ?
N5 H5 0.997(14) . ?
N5 C15 1.3330(12) . ?
N5 C16 1.4659(14) . ?
N6 H6 1.001(15) . ?
N6 C21 1.3205(11) . ?
N6 C22 1.4694(13) . ?
C1 H1a 1.087(13) . ?
C1 H1b 1.104(12) . ?
C1 C2 1.5239(14) . ?
C2 H2a 1.092(13) . ?
C2 H2b 1.077(13) . ?
C3 H3a 1.073(12) . ?
C3 H3b 1.080(13) . ?
C3 C4 1.5239(13) . ?
C4 H4a 1.072(13) . ?
C4 H4b 1.092(12) . ?
C5 H5a 1.075(12) . ?
C5 H5b 1.085(12) . ?
C5 C6 1.5297(13) . ?
C6 H6a 1.102(12) . ?
C6 H6b 1.095(12) . ?
C7 H7a 1.097(13) . ?
C7 H7b 1.110(14) . ?
C7 C8 1.5336(15) . ?
C8 H8a 1.081(12) . ?
C8 H8b 1.110(12) . ?
C8 C9 1.5129(14) . ?
C10 H10 1.088(14) . ?
C10 C11 1.5211(15) . ?
C10 C12 1.5161(16) . ?
C11 H11a 1.111(17) . ?
C11 H11b 1.095(17) . ?
C11 H11c 1.098(17) . ?
C12 H12a 1.111(17) . ?
C12 H12b 1.075(15) . ?
C12 H12c 1.064(17) . ?
C13 H13a 1.110(13) . ?
C13 H13b 1.083(12) . ?
C13 C14 1.5296(14) . ?
C14 H14a 1.091(12) . ?
C14 H14b 1.089(12) . ?
C14 C15 1.5167(14) . ?
C16 H16 1.095(13) . ?
C16 C17 1.5246(16) . ?
C16 C18 1.5257(17) . ?
C17 H17a 1.051(18) . ?
C17 H17b 1.105(16) . ?
C17 H17c 1.089(19) . ?
C18 H18a 1.084(15) . ?
C18 H18b 1.099(14) . ?
C18 H18c 1.089(14) . ?
C19 H19a 1.102(11) . ?
C19 H19b 1.091(12) . ?
C19 C20 1.5237(13) . ?
C20 H20a 1.074(13) . ?
C20 H20b 1.080(12) . ?
C20 C21 1.5051(12) . ?
C22 H22 1.093(13) . ?
C22 C23 1.5231(17) . ?
C22 C24 1.5189(16) . ?
C23 H23a 1.122(14) . ?
C23 H23b 1.101(15) . ?
C23 H23c 1.071(14) . ?
C24 H24a 1.081(16) . ?
C24 H24b 1.077(16) . ?
C24 H24c 1.077(15) . ?
O4 N7 1.2505(11) . ?
O5 N7 1.2204(12) . ?
O6 N7 1.2378(11) . ?
O7 N8 1.2311(11) . ?
O8 N8 1.2344(11) . ?
O9 N8 1.2603(11) . ?

loop_
_geom_torsion_atom_site_label_1
_geom_torsion_atom_site_label_2
_geom_torsion_atom_site_label_3
_geom_torsion_atom_site_label_4
_geom_torsion
_geom_torsion_site_symmetry_1
_geom_torsion_site_symmetry_2
_geom_torsion_site_symmetry_3
_geom_torsion_site_symmetry_4
_geom_torsion_publ_flag
Cu1 O1 C9 N4 -178.11(7) . . . . ?
Cu1 O1 C9 C8 0.92(8) . . . . ?
Cu1 O2 C15 N5 115.22(6) . . . . ?
Cu1 O2 C15 C14 -65.63(6) . . . . ?
Cu1 O3 C21 N6 171.10(8) . . . . ?
Cu1 O3 C21 C20 -9.51(9) . . . . ?
Cu1 N1 C1 C2 -28.97(6) . . . . ?
Cu1 N1 C6 C5 -49.81(5) . . . . ?
Cu1 N1 C7 C8 -13.68(6) . . . . ?
Cu1 N2 C2 C1 -49.40(6) . . . . ?
Cu1 N2 C3 C4 -14.65(6) . . . . ?
Cu1 N2 C13 C14 59.89(7) . . . . ?
Cu1 N3 C4 C3 -46.29(6) . . . . ?
Cu1 N3 C5 C6 -16.95(6) . . . . ?
Cu1 N3 C19 C20 62.01(6) . . . . ?
O1 C9 N4 C10 3.05(11) . . . . ?
O1 C9 C8 C7 -66.14(9) . . . . ?
O2 C15 N5 C16 0.34(12) . . . . ?
O2 C15 C14 C13 72.32(10) . . . . ?
O3 C21 N6 C22 -4.67(11) . . . . ?
O3 C21 C20 C19 37.10(10) . . . . ?
N1 C1 C2 N2 53.74(9) . . . . ?
N1 C6 C5 N3 50.92(8) . . . . ?
N1 C7 C8 C9 66.69(9) . . . . ?
N2 C3 C4 N3 42.12(9) . . . . ?
N2 C13 C14 C15 -62.55(9) . . . . ?
N3 C19 C20 C21 -67.02(8) . . . . ?
N4 C9 C8 C7 112.94(9) . . . . ?
N5 C15 C14 C13 -108.48(9) . . . . ?
N6 C21 C20 C19 -143.49(9) . . . . ?
